data_4508270
loop_
_publ_author_name
'Mochida, Tomoyuki'
'Akasaka, Takahiro'
'Funasako, Yusuke'
'Nishio, Yutaka'
'Mori, Hatsumi'

_publ_section_title
;
 Crystal Architectures and Magnetic Properties of Alkylferrocenium Salts
 with FnTCNQ (n= 0, 2, 4): Effect of Substituents on the Self-Assembled
 Structures
;
_journal_issue 10
_journal_name_full 'Crystal Growth &amp; Design'
_journal_page_first 4460
_journal_paper_doi 10.1021/cg400954x
_journal_volume 13
_journal_year 2013
_chemical_formula_moiety ' C14 H18 Fe, 2(C12 H2 F2 N4) '
_chemical_formula_sum 'C38 H22 F4 Fe N8'
_chemical_formula_weight 722.49
_chemical_name_systematic
;
 ?
;
_space_group_IT_number 2
_symmetry_cell_setting triclinic
_symmetry_space_group_name_Hall '-P 1'
_symmetry_space_group_name_H-M 'P -1'
_atom_sites_solution_hydrogens geom
_atom_sites_solution_primary direct
_atom_sites_solution_secondary difmap
_audit_creation_method SHELXL-97
_cell_angle_alpha 90.751(3)
_cell_angle_beta 104.949(2)
_cell_angle_gamma 90.639(2)
_cell_formula_units_Z 2
_cell_length_a 8.7871(13)
_cell_length_b 12.7926(19)
_cell_length_c 15.286(2)
_cell_measurement_reflns_used 1417
_cell_measurement_temperature 173
_cell_measurement_theta_max 24.43
_cell_measurement_theta_min 2.44
_cell_volume 1659.8(4)
_computing_cell_refinement 'APEX2 (Bruker AXS, 2006)'
_computing_data_collection 'APEX2 (Bruker AXS, 2006)'
_computing_data_reduction 'SAINT (Bruker AXS, 2004)'
_computing_molecular_graphics 'XSHEL (Bruker AXS,2002)'
_computing_publication_material 'XCIF (Bruker AXS, 2001)'
_computing_structure_refinement 'SHELXL-97 (Sheldrick, 1997)'
_computing_structure_solution 'SHELXS-97 (Sheldrick, 1997)'
_diffrn_ambient_temperature 173
_diffrn_detector_area_resol_mean 8.333
_diffrn_measured_fraction_theta_full 0.990
_diffrn_measured_fraction_theta_max 0.990
_diffrn_measurement_device_type 'Bruker APEXII CCD area detector'
_diffrn_measurement_method 'phi and omega scans'
_diffrn_radiation_monochromator 'Bruker Helios multilayer confocal mirror'
_diffrn_radiation_source 'Bruker TXS fine-focus rotating anode'
_diffrn_radiation_type MoK\a
_diffrn_radiation_wavelength 0.71073
_diffrn_reflns_av_R_equivalents 0.0395
_diffrn_reflns_av_unetI/netI 0.1095
_diffrn_reflns_limit_h_max 10
_diffrn_reflns_limit_h_min -10
_diffrn_reflns_limit_k_max 9
_diffrn_reflns_limit_k_min -15
_diffrn_reflns_limit_l_max 15
_diffrn_reflns_limit_l_min -18
_diffrn_reflns_number 9345
_diffrn_reflns_theta_full 26.02
_diffrn_reflns_theta_max 26.02
_diffrn_reflns_theta_min 2.09
_exptl_absorpt_coefficient_mu 0.519
_exptl_absorpt_correction_T_max 0.9745
_exptl_absorpt_correction_T_min 0.8600
_exptl_absorpt_correction_type empirical
_exptl_absorpt_process_details
;
SADABS Sheldrick 1996
;
_exptl_crystal_colour black
_exptl_crystal_density_diffrn 1.446
_exptl_crystal_density_method 'not measured'
_exptl_crystal_description prism
_exptl_crystal_F_000 736
_exptl_crystal_size_max 0.30
_exptl_crystal_size_mid 0.10
_exptl_crystal_size_min 0.05
_refine_diff_density_max 0.694
_refine_diff_density_min -0.560
_refine_diff_density_rms 0.071
_refine_ls_extinction_method none
_refine_ls_goodness_of_fit_ref 0.999
_refine_ls_hydrogen_treatment constr
_refine_ls_matrix_type full
_refine_ls_number_parameters 500
_refine_ls_number_reflns 6464
_refine_ls_number_restraints 184
_refine_ls_restrained_S_all 1.006
_refine_ls_R_factor_all 0.1322
_refine_ls_R_factor_gt 0.0665
_refine_ls_shift/su_max 0.000
_refine_ls_shift/su_mean 0.000
_refine_ls_structure_factor_coef Fsqd
_refine_ls_weighting_details 'calc w=1/[\s^2^(Fo^2^)+(0.0529P)^2^+0.0000P] where P=(Fo^2^+2Fc^2^)/3'
_refine_ls_weighting_scheme calc
_refine_ls_wR_factor_gt 0.1188
_refine_ls_wR_factor_ref 0.1406
_reflns_number_gt 3662
_reflns_number_total 6464
_reflns_threshold_expression >2\s(I)
_cod_data_source_file cg400954x_si_002.cif
_cod_data_source_block 5-tBuF2
_cod_depositor_comments
;
The following automatic conversions were performed:

'_symmetry_cell_setting' value 'Triclinic' changed to 'triclinic'
according to /home/saulius/struct/CIF-dictionaries/cif_core.dic
dictionary named 'cif_core.dic' version 2.4.2 from 2011-04-26.

Automatic conversion script
Id: cif_fix_values 1891 2012-01-12 08:04:46Z andrius 
;
_cod_database_code 4508270

loop_
_symmetry_equiv_pos_as_xyz
'x, y, z'
'-x, -y, -z'

loop_
_atom_site_label
_atom_site_type_symbol
_atom_site_fract_x
_atom_site_fract_y
_atom_site_fract_z
_atom_site_U_iso_or_equiv
_atom_site_adp_type
_atom_site_occupancy
_atom_site_symmetry_multiplicity
_atom_site_calc_flag
_atom_site_refinement_flags
_atom_site_disorder_assembly
_atom_site_disorder_group
C12A C 0.9694(13) 0.7610(13) 0.6613(6) 0.072(3) Uani 0.78(3) 1 d PDU A 1
H12A H 1.0628 0.7467 0.7105 0.108 Uiso 0.78(3) 1 calc PR A 1
H12B H 0.9054 0.6970 0.6454 0.108 Uiso 0.78(3) 1 calc PR A 1
H12C H 0.9071 0.8153 0.6811 0.108 Uiso 0.78(3) 1 calc PR A 1
C13A C 1.1146(15) 0.7114(10) 0.5483(9) 0.071(3) Uani 0.78(3) 1 d PDU A 1
H13A H 1.2087 0.6976 0.5972 0.106 Uiso 0.78(3) 1 calc PR A 1
H13B H 1.1462 0.7328 0.4942 0.106 Uiso 0.78(3) 1 calc PR A 1
H13C H 1.0490 0.6479 0.5346 0.106 Uiso 0.78(3) 1 calc PR A 1
C14A C 1.120(5) 0.901(2) 0.596(4) 0.056(5) Uani 0.35(3) 1 d PDU A 1
H14A H 1.2162 0.8906 0.6440 0.084 Uiso 0.35(3) 1 calc PR A 1
H14B H 1.0587 0.9571 0.6136 0.084 Uiso 0.35(3) 1 calc PR A 1
H14C H 1.1490 0.9210 0.5401 0.084 Uiso 0.35(3) 1 calc PR A 1
C12B C 0.992(4) 0.805(4) 0.6728(11) 0.053(6) Uani 0.22(3) 1 d PDU A 2
H12D H 1.0898 0.7906 0.7185 0.079 Uiso 0.22(3) 1 calc PR A 2
H12E H 0.9107 0.7537 0.6770 0.079 Uiso 0.22(3) 1 calc PR A 2
H12F H 0.9564 0.8755 0.6834 0.079 Uiso 0.22(3) 1 calc PR A 2
C13B C 1.091(5) 0.6910(18) 0.566(3) 0.053(7) Uani 0.22(3) 1 d PDU A 2
H13D H 1.1846 0.6802 0.6165 0.080 Uiso 0.22(3) 1 calc PR A 2
H13E H 1.1206 0.6882 0.5089 0.080 Uiso 0.22(3) 1 calc PR A 2
H13F H 1.0125 0.6360 0.5666 0.080 Uiso 0.22(3) 1 calc PR A 2
C14B C 1.147(2) 0.881(2) 0.568(2) 0.062(5) Uani 0.39(5) 1 d PDU A 2
H14D H 1.2442 0.8708 0.6149 0.093 Uiso 0.39(5) 1 calc PR A 2
H14E H 1.1075 0.9514 0.5735 0.093 Uiso 0.39(5) 1 calc PR A 2
H14F H 1.1672 0.8722 0.5079 0.093 Uiso 0.39(5) 1 calc PR A 2
C14C C 1.072(5) 0.9050(12) 0.628(2) 0.061(5) Uani 0.26(4) 1 d PDU A 3
H14G H 1.1669 0.8951 0.6775 0.091 Uiso 0.26(4) 1 calc PR A 3
H14H H 0.9873 0.9314 0.6524 0.091 Uiso 0.26(4) 1 calc PR A 3
H14I H 1.0957 0.9554 0.5852 0.091 Uiso 0.26(4) 1 calc PR A 3
C1 C 0.8735(5) 0.8209(3) 0.5026(3) 0.0375(11) Uani 1 1 d . A .
C2 C 0.8596(5) 0.8072(3) 0.4090(3) 0.0420(12) Uani 1 1 d . . .
H2 H 0.9372 0.7777 0.3833 0.050 Uiso 1 1 calc R . .
C3 C 0.7116(5) 0.8444(3) 0.3596(3) 0.0435(12) Uani 1 1 d . . .
H3 H 0.6718 0.8442 0.2957 0.052 Uiso 1 1 calc R . .
C4 C 0.6344(6) 0.8819(3) 0.4239(3) 0.0462(13) Uani 1 1 d . . .
H4 H 0.5326 0.9117 0.4105 0.055 Uiso 1 1 calc R . .
C5 C 0.7328(5) 0.8680(3) 0.5106(3) 0.0443(12) Uani 1 1 d . . .
H5 H 0.7091 0.8870 0.5658 0.053 Uiso 1 1 calc R . .
C6 C 0.6931(6) 0.5773(4) 0.4996(4) 0.0635(16) Uani 1 1 d U . .
H6 H 0.7777 0.5543 0.5474 0.076 Uiso 1 1 calc R . .
C7 C 0.6817(6) 0.5670(4) 0.4092(4) 0.0628(15) Uani 1 1 d U . .
H7 H 0.7579 0.5357 0.3835 0.075 Uiso 1 1 calc R . .
C8 C 0.5434(7) 0.6089(4) 0.3617(4) 0.0617(16) Uani 1 1 d . . .
H8 H 0.5081 0.6121 0.2976 0.074 Uiso 1 1 calc R . .
C9 C 0.4639(6) 0.6456(4) 0.4215(4) 0.0553(15) Uani 1 1 d . . .
H9 H 0.3635 0.6774 0.4058 0.066 Uiso 1 1 calc R . .
C10 C 0.5551(7) 0.6286(4) 0.5096(4) 0.0651(16) Uani 1 1 d U . .
H10 H 0.5303 0.6473 0.5646 0.078 Uiso 1 1 calc R . .
C11 C 1.0208(5) 0.7988(3) 0.5781(3) 0.0515(14) Uani 1 1 d DU . .
C15 C 1.0411(4) 0.8571(3) 0.0888(3) 0.0267(9) Uani 1 1 d . . .
C16 C 1.0512(5) 0.8657(3) -0.0022(3) 0.0292(10) Uani 1 1 d . . .
H16 H 1.1511 0.8612 -0.0151 0.035 Uiso 1 1 calc R . .
C17 C 0.9215(5) 0.8800(3) -0.0703(3) 0.0263(9) Uani 1 1 d . . .
C18 C 0.7648(4) 0.8854(3) -0.0573(3) 0.0270(10) Uani 1 1 d . . .
C19 C 0.7551(4) 0.8755(3) 0.0338(3) 0.0276(10) Uani 1 1 d . . .
H19 H 0.6553 0.8780 0.0469 0.033 Uiso 1 1 calc R . .
C20 C 0.8857(4) 0.8626(3) 0.1013(3) 0.0258(9) Uani 1 1 d . . .
C21 C 1.1758(4) 0.8455(3) 0.1611(3) 0.0285(10) Uani 1 1 d . . .
C22 C 0.6308(4) 0.8992(3) -0.1283(3) 0.0293(10) Uani 1 1 d . . .
C23 C 1.1772(5) 0.8399(3) 0.2533(3) 0.0350(11) Uani 1 1 d . . .
C24 C 1.3276(5) 0.8393(3) 0.1429(3) 0.0320(10) Uani 1 1 d . . .
C25 C 0.6268(5) 0.9124(3) -0.2203(3) 0.0339(11) Uani 1 1 d . . .
C26 C 0.4797(5) 0.9039(3) -0.1092(3) 0.0314(10) Uani 1 1 d . . .
C27 C 0.9042(4) 0.6076(3) 0.1017(3) 0.0253(9) Uani 1 1 d . . .
C28 C 0.9159(4) 0.6227(3) 0.0117(3) 0.0241(9) Uani 1 1 d . . .
H28 H 1.0166 0.6226 -0.0005 0.029 Uiso 1 1 calc R . .
C29 C 0.7866(4) 0.6371(3) -0.0563(3) 0.0240(9) Uani 1 1 d . . .
C30 C 0.6295(4) 0.6373(3) -0.0454(3) 0.0249(9) Uani 1 1 d . . .
C31 C 0.6189(4) 0.6254(3) 0.0453(3) 0.0283(10) Uani 1 1 d . . .
H31 H 0.5185 0.6274 0.0578 0.034 Uiso 1 1 calc R . .
C32 C 0.7473(4) 0.6115(3) 0.1133(3) 0.0284(10) Uani 1 1 d . . .
C33 C 1.0377(4) 0.5912(3) 0.1731(3) 0.0280(10) Uani 1 1 d . . .
C34 C 0.4966(4) 0.6482(3) -0.1168(3) 0.0279(10) Uani 1 1 d . . .
C35 C 1.0364(5) 0.5717(3) 0.2636(3) 0.0374(11) Uani 1 1 d . . .
C36 C 1.1897(5) 0.5882(3) 0.1553(3) 0.0301(10) Uani 1 1 d . . .
C37 C 0.4954(5) 0.6535(3) -0.2089(3) 0.0334(11) Uani 1 1 d . . .
C38 C 0.3436(5) 0.6490(3) -0.0990(3) 0.0314(10) Uani 1 1 d . . .
N1 N 1.1903(4) 0.8333(3) 0.3293(3) 0.0566(12) Uani 1 1 d . . .
N2 N 1.4501(4) 0.8346(3) 0.1309(3) 0.0435(10) Uani 1 1 d . . .
N3 N 0.6145(4) 0.9258(3) -0.2958(3) 0.0535(11) Uani 1 1 d . . .
N4 N 0.3584(4) 0.9082(3) -0.0942(3) 0.0462(10) Uani 1 1 d . . .
N5 N 1.0435(4) 0.5558(3) 0.3382(3) 0.0562(12) Uani 1 1 d . . .
N6 N 1.3120(4) 0.5857(2) 0.1423(2) 0.0382(9) Uani 1 1 d . . .
N7 N 0.4863(4) 0.6572(3) -0.2847(3) 0.0525(11) Uani 1 1 d . . .
N8 N 0.2201(4) 0.6484(3) -0.0859(3) 0.0467(10) Uani 1 1 d . . .
F1 F 0.9353(2) 0.88972(17) -0.15449(16) 0.0382(6) Uani 1 1 d . . .
F2 F 0.8709(3) 0.85380(18) 0.18621(16) 0.0403(6) Uani 1 1 d . . .
F3 F 0.8034(2) 0.65150(16) -0.14018(15) 0.0318(6) Uani 1 1 d . . .
F4 F 0.7319(3) 0.59908(19) 0.19769(17) 0.0440(7) Uani 1 1 d . . .
Fe1 Fe 0.67682(7) 0.72487(5) 0.44256(4) 0.0320(2) Uani 1 1 d U . .

loop_
_atom_site_aniso_label
_atom_site_aniso_U_11
_atom_site_aniso_U_22
_atom_site_aniso_U_33
_atom_site_aniso_U_23
_atom_site_aniso_U_13
_atom_site_aniso_U_12
C12A 0.083(5) 0.075(6) 0.047(4) -0.016(4) -0.005(4) 0.027(5)
C13A 0.042(5) 0.099(5) 0.074(6) 0.025(4) 0.015(4) 0.022(5)
C14A 0.047(7) 0.055(7) 0.060(8) -0.010(6) 0.003(6) -0.016(6)
C12B 0.051(8) 0.051(9) 0.050(8) -0.005(7) 0.003(7) 0.000(7)
C13B 0.038(9) 0.063(9) 0.060(10) 0.006(8) 0.016(7) 0.005(7)
C14B 0.051(7) 0.064(7) 0.064(8) -0.010(6) 0.001(6) -0.012(6)
C14C 0.054(8) 0.064(7) 0.057(8) 0.003(6) 0.001(6) -0.008(6)
C1 0.036(3) 0.032(2) 0.041(3) 0.0021(19) 0.003(2) -0.0058(19)
C2 0.035(3) 0.045(3) 0.048(3) 0.004(2) 0.014(2) -0.008(2)
C3 0.036(3) 0.049(3) 0.043(3) 0.012(2) 0.006(2) -0.007(2)
C4 0.046(3) 0.038(3) 0.055(4) 0.006(2) 0.013(3) 0.007(2)
C5 0.051(3) 0.035(3) 0.046(3) -0.005(2) 0.010(3) 0.003(2)
C6 0.053(3) 0.052(3) 0.072(4) 0.025(3) -0.008(3) -0.016(2)
C7 0.047(3) 0.049(3) 0.096(4) -0.005(3) 0.025(3) -0.002(2)
C8 0.064(4) 0.064(4) 0.052(4) -0.003(3) 0.007(3) -0.030(3)
C9 0.028(3) 0.055(3) 0.086(5) 0.008(3) 0.020(3) -0.008(2)
C10 0.087(4) 0.064(3) 0.055(4) -0.004(3) 0.041(3) -0.036(3)
C11 0.045(3) 0.047(3) 0.053(3) 0.003(2) -0.004(2) -0.005(2)
C15 0.024(2) 0.020(2) 0.040(3) -0.0011(17) 0.016(2) 0.0004(16)
C16 0.025(2) 0.022(2) 0.046(3) -0.0014(17) 0.018(2) -0.0008(16)
C17 0.032(2) 0.025(2) 0.026(3) -0.0002(16) 0.015(2) 0.0011(17)
C18 0.023(2) 0.020(2) 0.040(3) -0.0044(16) 0.013(2) 0.0017(16)
C19 0.021(2) 0.024(2) 0.042(3) -0.0040(17) 0.016(2) 0.0032(16)
C20 0.027(2) 0.024(2) 0.030(3) -0.0028(16) 0.013(2) 0.0008(16)
C21 0.023(2) 0.027(2) 0.039(3) 0.0010(17) 0.013(2) -0.0005(16)
C22 0.024(2) 0.029(2) 0.037(3) 0.0001(18) 0.012(2) 0.0007(17)
C23 0.018(2) 0.045(3) 0.040(3) 0.004(2) 0.006(2) -0.0011(18)
C24 0.024(2) 0.031(2) 0.039(3) 0.0033(18) 0.005(2) -0.0009(18)
C25 0.026(2) 0.037(3) 0.041(3) 0.003(2) 0.012(2) 0.0040(18)
C26 0.029(2) 0.029(2) 0.037(3) -0.0003(17) 0.009(2) 0.0058(18)
C27 0.023(2) 0.019(2) 0.034(3) -0.0014(16) 0.0080(19) 0.0004(16)
C28 0.019(2) 0.021(2) 0.035(3) -0.0037(16) 0.0133(19) 0.0007(15)
C29 0.025(2) 0.023(2) 0.026(3) -0.0011(16) 0.0104(19) 0.0000(16)
C30 0.022(2) 0.020(2) 0.033(3) -0.0017(16) 0.0074(19) -0.0008(15)
C31 0.022(2) 0.028(2) 0.036(3) -0.0018(17) 0.010(2) -0.0007(16)
C32 0.026(2) 0.032(2) 0.030(3) 0.0013(17) 0.013(2) -0.0001(17)
C33 0.023(2) 0.028(2) 0.033(3) 0.0000(17) 0.0075(19) 0.0011(16)
C34 0.024(2) 0.027(2) 0.032(3) -0.0020(17) 0.006(2) -0.0004(16)
C35 0.023(2) 0.044(3) 0.044(3) 0.006(2) 0.005(2) 0.0065(19)
C36 0.027(2) 0.022(2) 0.039(3) -0.0011(17) 0.004(2) 0.0016(17)
C37 0.022(2) 0.037(3) 0.038(3) -0.007(2) 0.003(2) 0.0038(17)
C38 0.026(2) 0.033(2) 0.033(3) 0.0008(18) 0.003(2) 0.0026(18)
N1 0.034(2) 0.087(3) 0.048(3) 0.013(2) 0.010(2) 0.002(2)
N2 0.026(2) 0.050(2) 0.055(3) 0.0035(18) 0.012(2) 0.0014(17)
N3 0.044(3) 0.069(3) 0.048(3) 0.010(2) 0.013(2) 0.008(2)
N4 0.032(2) 0.040(2) 0.069(3) 0.0014(18) 0.016(2) 0.0067(17)
N5 0.038(2) 0.081(3) 0.050(3) 0.015(2) 0.011(2) 0.012(2)
N6 0.024(2) 0.037(2) 0.053(3) -0.0039(16) 0.0091(19) 0.0006(16)
N7 0.040(3) 0.069(3) 0.045(3) -0.005(2) 0.006(2) 0.000(2)
N8 0.027(2) 0.054(2) 0.061(3) 0.0065(19) 0.014(2) 0.0047(17)
F1 0.0315(14) 0.0517(15) 0.0367(16) 0.0016(11) 0.0180(12) 0.0019(11)
F2 0.0309(14) 0.0595(16) 0.0352(16) 0.0001(11) 0.0169(12) 0.0046(11)
F3 0.0262(13) 0.0400(14) 0.0314(15) -0.0008(10) 0.0113(11) 0.0023(10)
F4 0.0294(14) 0.0709(17) 0.0350(16) 0.0097(12) 0.0138(12) 0.0052(12)
Fe1 0.0255(3) 0.0366(4) 0.0349(4) 0.0021(2) 0.0094(3) 0.0002(2)

loop_
_atom_type_symbol
_atom_type_description
_atom_type_scat_dispersion_real
_atom_type_scat_dispersion_imag
_atom_type_scat_source
C C 0.0033 0.0016 'International Tables Vol C Tables 4.2.6.8 and 6.1.1.4'
H H 0.0000 0.0000 'International Tables Vol C Tables 4.2.6.8 and 6.1.1.4'
N N 0.0061 0.0033 'International Tables Vol C Tables 4.2.6.8 and 6.1.1.4'
F F 0.0171 0.0103 'International Tables Vol C Tables 4.2.6.8 and 6.1.1.4'
Fe Fe 0.3463 0.8444 'International Tables Vol C Tables 4.2.6.8 and 6.1.1.4'

loop_
_geom_angle_atom_site_label_1
_geom_angle_atom_site_label_2
_geom_angle_atom_site_label_3
_geom_angle
C11 C12A H12A 109.5
C11 C12A H12B 109.5
H12A C12A H12B 109.5
C11 C12A H12C 109.5
H12A C12A H12C 109.5
H12B C12A H12C 109.5
C11 C13A H13A 109.5
C11 C13A H13B 109.5
H13A C13A H13B 109.5
C11 C13A H13C 109.5
H13A C13A H13C 109.5
H13B C13A H13C 109.5
C11 C14A H14A 109.5
C11 C14A H14B 109.5
H14A C14A H14B 109.5
C11 C14A H14C 109.5
H14A C14A H14C 109.5
H14B C14A H14C 109.5
C11 C12B H12D 109.5
C11 C12B H12E 109.5
H12D C12B H12E 109.5
C11 C12B H12F 109.5
H12D C12B H12F 109.5
H12E C12B H12F 109.5
C11 C13B H13D 109.5
C11 C13B H13E 109.5
H13D C13B H13E 109.5
C11 C13B H13F 109.5
H13D C13B H13F 109.5
H13E C13B H13F 109.5
C11 C14B H14D 109.5
C11 C14B H14E 109.5
H14D C14B H14E 109.5
C11 C14B H14F 109.5
H14D C14B H14F 109.5
H14E C14B H14F 109.5
C11 C14C H14G 109.5
C11 C14C H14H 109.5
H14G C14C H14H 109.5
C11 C14C H14I 109.5
H14G C14C H14I 109.5
H14H C14C H14I 109.5
C5 C1 C2 106.6(4)
C5 C1 C11 127.9(5)
C2 C1 C11 125.3(4)
C1 C2 C3 109.2(4)
C1 C2 H2 125.4
C3 C2 H2 125.4
C4 C3 C2 106.8(4)
C4 C3 H3 126.6
C2 C3 H3 126.6
C5 C4 C3 108.6(4)
C5 C4 H4 125.7
C3 C4 H4 125.7
C4 C5 C1 108.9(5)
C4 C5 H5 125.5
C1 C5 H5 125.5
C7 C6 C10 107.7(5)
C7 C6 H6 126.1
C10 C6 H6 126.1
C6 C7 C8 109.2(6)
C6 C7 H7 125.4
C8 C7 H7 125.4
C7 C8 C9 108.8(5)
C7 C8 H8 125.6
C9 C8 H8 125.6
C8 C9 C10 108.6(5)
C8 C9 H9 125.7
C10 C9 H9 125.7
C9 C10 C6 105.7(5)
C9 C10 H10 127.2
C6 C10 H10 127.2
C1 C11 C13A 110.0(6)
C1 C11 C12B 112.9(13)
C13A C11 C12B 123.1(14)
C1 C11 C12A 108.5(5)
C13A C11 C12A 107.8(6)
C12B C11 C12A 22.7(13)
C1 C11 C13B 112.5(18)
C13A C11 C13B 17.5(17)
C12B C11 C13B 108.4(19)
C12A C11 C13B 91.0(16)
C1 C11 C14A 106.8(10)
C13A C11 C14A 110(3)
C12B C11 C14A 91(3)
C12A C11 C14A 114(3)
C13B C11 C14A 123(3)
C1 C11 C14C 106.1(10)
C13A C11 C14C 132(2)
C12B C11 C14C 66(3)
C12A C11 C14C 89(2)
C13B C11 C14C 139(2)
C14A C11 C14C 27.2(18)
C1 C11 C14B 105.8(8)
C13A C11 C14B 90.5(17)
C12B C11 C14B 111(2)
C12A C11 C14B 132.0(15)
C13B C11 C14B 106(2)
C14A C11 C14B 22(2)
C14C C11 C14B 49.2(18)
C21 C15 C16 121.8(4)
C21 C15 C20 122.8(4)
C16 C15 C20 115.4(4)
C17 C16 C15 121.0(4)
C17 C16 H16 119.5
C15 C16 H16 119.5
F1 C17 C16 119.6(4)
F1 C17 C18 117.1(3)
C16 C17 C18 123.4(4)
C22 C18 C19 121.6(4)
C22 C18 C17 123.1(4)
C19 C18 C17 115.4(3)
C20 C19 C18 120.7(4)
C20 C19 H19 119.7
C18 C19 H19 119.7
F2 C20 C19 118.6(4)
F2 C20 C15 117.2(3)
C19 C20 C15 124.1(4)
C15 C21 C23 125.6(4)
C15 C21 C24 119.5(4)
C23 C21 C24 114.9(4)
C18 C22 C25 126.5(4)
C18 C22 C26 119.3(4)
C25 C22 C26 114.2(4)
N1 C23 C21 174.7(5)
N2 C24 C21 178.2(5)
N3 C25 C22 175.8(5)
N4 C26 C22 179.6(5)
C33 C27 C28 121.5(4)
C33 C27 C32 123.3(4)
C28 C27 C32 115.2(3)
C29 C28 C27 120.9(4)
C29 C28 H28 119.6
C27 C28 H28 119.6
F3 C29 C28 118.8(4)
F3 C29 C30 117.1(3)
C28 C29 C30 124.0(4)
C34 C30 C31 121.8(4)
C34 C30 C29 123.4(4)
C31 C30 C29 114.8(3)
C32 C31 C30 121.4(4)
C32 C31 H31 119.3
C30 C31 H31 119.3
C31 C32 F4 119.5(4)
C31 C32 C27 123.7(4)
F4 C32 C27 116.8(3)
C27 C33 C35 125.3(4)
C27 C33 C36 119.5(4)
C35 C33 C36 115.1(3)
C30 C34 C37 125.6(4)
C30 C34 C38 119.4(4)
C37 C34 C38 114.9(3)
N5 C35 C33 176.5(5)
N6 C36 C33 179.1(5)
N7 C37 C34 176.5(5)
N8 C38 C34 178.9(5)

loop_
_geom_bond_atom_site_label_1
_geom_bond_atom_site_label_2
_geom_bond_distance
C12A C11 1.538(6)
C12A H12A 0.9800
C12A H12B 0.9800
C12A H12C 0.9800
C13A C11 1.528(6)
C13A H13A 0.9800
C13A H13B 0.9800
C13A H13C 0.9800
C14A C11 1.549(8)
C14A H14A 0.9800
C14A H14B 0.9800
C14A H14C 0.9800
C12B C11 1.535(8)
C12B H12D 0.9800
C12B H12E 0.9800
C12B H12F 0.9800
C13B C11 1.544(8)
C13B H13D 0.9800
C13B H13E 0.9800
C13B H13F 0.9800
C14B C11 1.555(8)
C14B H14D 0.9800
C14B H14E 0.9800
C14B H14F 0.9800
C14C C11 1.552(8)
C14C H14G 0.9800
C14C H14H 0.9800
C14C H14I 0.9800
C1 C5 1.413(6)
C1 C2 1.413(6)
C1 C11 1.527(6)
C2 C3 1.416(5)
C2 H2 0.9500
C3 C4 1.412(6)
C3 H3 0.9500
C4 C5 1.397(6)
C4 H4 0.9500
C5 H5 0.9500
C6 C7 1.364(7)
C6 C10 1.426(8)
C6 H6 0.9500
C7 C8 1.364(7)
C7 H7 0.9500
C8 C9 1.367(7)
C8 H8 0.9500
C9 C10 1.400(7)
C9 H9 0.9500
C10 H10 0.9500
C15 C21 1.406(5)
C15 C16 1.421(5)
C15 C20 1.430(5)
C16 C17 1.347(5)
C16 H16 0.9500
C17 F1 1.331(4)
C17 C18 1.442(5)
C18 C22 1.395(5)
C18 C19 1.424(5)
C19 C20 1.344(5)
C19 H19 0.9500
C20 F2 1.344(4)
C21 C23 1.409(6)
C21 C24 1.433(6)
C22 C25 1.410(6)
C22 C26 1.433(6)
C23 N1 1.142(5)
C24 N2 1.140(5)
C25 N3 1.146(5)
C26 N4 1.149(5)
C27 C33 1.401(5)
C27 C28 1.421(5)
C27 C32 1.436(5)
C28 C29 1.344(5)
C28 H28 0.9500
C29 F3 1.343(4)
C29 C30 1.433(5)
C30 C34 1.387(5)
C30 C31 1.423(5)
C31 C32 1.338(5)
C31 H31 0.9500
C32 F4 1.342(4)
C33 C35 1.413(6)
C33 C36 1.431(6)
C34 C37 1.408(6)
C34 C38 1.440(6)
C35 N5 1.147(5)
C36 N6 1.143(5)
C37 N7 1.142(5)
C38 N8 1.152(5)
